data_1528487
loop_
_publ_author_name
'Foo, M.L.'
'He, T.'
'Lawes, G.'
'Zandbergen, H.W.'
'Huang, Q.'
'Cava, R.J.'
'Ramirez, A.P.'
'Siegrist, T.'

_publ_section_title
;
 Synthesis and characterization of the pseudo-hexagonal hollandites A Li2
 Ru6 O12 (A = Na, K)
;
_journal_name_full 'Journal of Solid State Chemistry'
_journal_page_first 941
_journal_page_last 948
_journal_volume 179
_journal_year 2006
_chemical_formula_sum 'Li2 Na O12 Ru6'
_chemical_name_systematic 'Na Li2 Ru6 O12'
_space_group_IT_number 176
_symmetry_space_group_name_Hall '-P 6c'
_symmetry_space_group_name_H-M 'P 63/m'
_cell_angle_alpha 90
_cell_angle_beta 90
_cell_angle_gamma 120
_cell_formula_units_Z 1
_cell_length_a 9.3762
_cell_length_b 9.3762
_cell_length_c 2.7786
_cell_volume 211.549
_citation_journal_id_ASTM JSSCBI
_cod_data_source_file Foo_JSSCBI_2006_876.cif
_cod_data_source_block Li2Na1O12Ru6
_cod_original_cell_volume 211.5487
_cod_original_formula_sum 'Li2 Na1 O12 Ru6'
_cod_database_code 1528487

loop_
_symmetry_equiv_pos_as_xyz
x,y,z
x-y,x,z+1/2
-y,x-y,z
-x,-y,z+1/2
-x+y,-x,z
y,-x+y,z+1/2
-x,-y,-z
-x+y,-x,-z-1/2
y,-x+y,-z
x,y,-z-1/2
x-y,x,-z
-y,x-y,-z-1/2

loop_
_atom_site_label
_atom_site_type_symbol
_atom_site_fract_x
_atom_site_fract_y
_atom_site_fract_z
_atom_site_occupancy
_atom_site_U_iso_or_equiv
Li1 Li+1 0.6667 0.3333 0.25 1 0.0
O2 O-2 0.2953 0.1937 0.25 1 0.0
Ru1 Ru+3 0.36035 0.01829 0.25 1 0.0
O1 O-2 0.4603 0.8648 0.25 1 0.0
Na1 Na+1 0 0 0.25 0.5 0.0
